data_1556754
loop_
_publ_author_name
'Eikeland, Espen'
'Blichfeld, Anders B.'
'Borup, Kasper A.'
'Zhao, Kunpeng'
'Overgaard, Jacob'
'Shi, Xun'
'Chen, Lidong'
'Iversen, Bo B.'

_publ_section_title
;
 Crystal structure across the \b to \a phase transition in thermoelectric
 Cu<sub>2-<i>x</i></sub> Se.
;
_journal_coeditor_code LC5071SUP1
_journal_issue 'Pt 4'
_journal_name_full IUCrJ
_journal_page_first 476
_journal_page_last 485
_journal_paper_doi 10.1107/S2052252517005553
_journal_volume 4
_journal_year 2017
_chemical_formula_moiety '0.33(Cu5.3 Se3)'
_chemical_formula_sum 'Cu1.77 Se'
_chemical_formula_weight 191.32
_space_group_crystal_system trigonal
_space_group_IT_number 166
_space_group_name_Hall '-R 3 2"'
_space_group_name_H-M_alt 'R -3 m :H'
_atom_sites_solution_primary direct
_audit_creation_date 2016-11-28
_audit_creation_method
;
Olex2 1.2
(compiled 2016.11.07 svn.r3353 for OlexSys, GUI svn.r5261)
;
_cell_angle_alpha 90
_cell_angle_beta 90
_cell_angle_gamma 120
_cell_formula_units_Z 6
_cell_length_a 4.1017(10)
_cell_length_b 4.1017(10)
_cell_length_c 20.420(7)
_cell_measurement_reflns_used 429
_cell_measurement_temperature 104(6)
_cell_measurement_theta_max 27.8860
_cell_measurement_theta_min 2.9590
_cell_volume 297.52(14)
_computing_cell_refinement 'CrysAlisPro 1.171.38.41 (Rigaku OD, 2015)'
_computing_data_collection 'CrysAlisPro 1.171.38.41 (Rigaku OD, 2015)'
_computing_data_reduction 'CrysAlisPro 1.171.38.41 (Rigaku OD, 2015)'
_computing_molecular_graphics 'Olex2 (Dolomanov et al., 2009)'
_computing_publication_material 'Olex2 (Dolomanov et al., 2009)'
_computing_structure_refinement 'ShelXL (Sheldrick, 2015)'
_computing_structure_solution 'ShelXT (Sheldrick, 2015)'
_diffrn_ambient_environment N~2~
_diffrn_ambient_temperature 104(6)
_diffrn_detector 'CCD plate'
_diffrn_detector_area_resol_mean 10.3590
_diffrn_detector_type Atlas
_diffrn_measured_fraction_theta_full 1.000
_diffrn_measured_fraction_theta_max 1.000
_diffrn_measurement_details
;
List of Runs (angles in degrees, time in seconds):

  # Type    Start    End  Width  t~exp~   \w     \q     \k     \f   Frames
--------------------------------------------------------------------------
  1  \w    -25.00 119.00   1.00   75.00    --   18.69  77.00 -60.00  144
  2  \w    -25.00 119.00   1.00   75.00    --   18.69  77.00-180.00  144
  3  \w    -63.00  39.00   1.00   75.00    --  -19.62  77.00  60.00  102
;
_diffrn_measurement_device 'four-circle diffractometer'
_diffrn_measurement_device_type 'SuperNova, Single source at offset, Atlas'
_diffrn_measurement_method '\w scans'
_diffrn_orient_matrix_type 'CrysAlisPro convention (1999,Acta A55,543-557)'
_diffrn_orient_matrix_UB_11 -0.1672882000
_diffrn_orient_matrix_UB_12 -0.1751838000
_diffrn_orient_matrix_UB_13 -0.0046825000
_diffrn_orient_matrix_UB_21 -0.0368808000
_diffrn_orient_matrix_UB_22 0.0683732000
_diffrn_orient_matrix_UB_23 -0.0293847000
_diffrn_orient_matrix_UB_31 0.1031654000
_diffrn_orient_matrix_UB_32 -0.0665208000
_diffrn_orient_matrix_UB_33 -0.0178806000
_diffrn_radiation_monochromator mirror
_diffrn_radiation_probe x-ray
_diffrn_radiation_type MoK\a
_diffrn_radiation_wavelength 0.71073
_diffrn_reflns_av_R_equivalents 0.0737
_diffrn_reflns_av_unetI/netI 0.0283
_diffrn_reflns_Laue_measured_fraction_full 1.000
_diffrn_reflns_Laue_measured_fraction_max 1.000
_diffrn_reflns_limit_h_max 3
_diffrn_reflns_limit_h_min -5
_diffrn_reflns_limit_k_max 5
_diffrn_reflns_limit_k_min -4
_diffrn_reflns_limit_l_max 23
_diffrn_reflns_limit_l_min -24
_diffrn_reflns_number 683
_diffrn_reflns_point_group_measured_fraction_full 1.000
_diffrn_reflns_point_group_measured_fraction_max 1.000
_diffrn_reflns_theta_full 26.000
_diffrn_reflns_theta_max 26.334
_diffrn_reflns_theta_min 2.993
_diffrn_source 'micro-focus sealed X-ray tube'
_diffrn_source_type 'SuperNova (Mo) X-ray Source'
_exptl_absorpt_coefficient_mu 36.845
_exptl_absorpt_correction_T_max 1.00000
_exptl_absorpt_correction_T_min 0.48647
_exptl_absorpt_correction_type multi-scan
_exptl_absorpt_process_details
;
CrysAlisPro 1.171.38.41 (Rigaku Oxford Diffraction, 2015)
Empirical absorption correction using spherical harmonics,
 implemented in SCALE3 ABSPACK scaling algorithm.
;
_exptl_crystal_colour 'metallic grayish gray'
_exptl_crystal_colour_lustre metallic
_exptl_crystal_colour_modifier grayish
_exptl_crystal_colour_primary gray
_exptl_crystal_density_diffrn 6.407
_exptl_crystal_description irregular
_exptl_crystal_F_000 512
_exptl_crystal_size_max 0.11
_exptl_crystal_size_mid 0.09
_exptl_crystal_size_min 0.03
_refine_diff_density_max 2.786
_refine_diff_density_min -3.359
_refine_diff_density_rms 0.553
_refine_ls_extinction_method none
_refine_ls_goodness_of_fit_ref 1.348
_refine_ls_hydrogen_treatment undef
_refine_ls_matrix_type full
_refine_ls_number_parameters 19
_refine_ls_number_reflns 101
_refine_ls_number_restraints 0
_refine_ls_restrained_S_all 1.348
_refine_ls_R_factor_all 0.0746
_refine_ls_R_factor_gt 0.0746
_refine_ls_shift/su_max 0.000
_refine_ls_shift/su_mean 0.000
_refine_ls_structure_factor_coef Fsqd
_refine_ls_weighting_details 'w=1/[\s^2^(Fo^2^)+(0.0727P)^2^+101.1774P] where P=(Fo^2^+2Fc^2^)/3'
_refine_ls_weighting_scheme calc
_refine_ls_wR_factor_gt 0.2162
_refine_ls_wR_factor_ref 0.2162
_reflns_Friedel_coverage 0.000
_reflns_number_gt 101
_reflns_number_total 101
_reflns_threshold_expression 'I > 2\s(I)'
_cod_data_source_file lc5071.cif
_cod_data_source_block Cu2-xSe_CVT2_100K_afterheatingto450K
_cod_original_cell_volume 297.52(18)
_cod_original_sg_symbol_H-M 'R -3 m'
_cod_database_code 1556754
_chemical_oxdiff_formula 'Cu2 Se'
_shelx_space_group_comment
;
The symmetry employed for this shelxl refinement is uniquely defined
by the following loop, which should always be used as a source of
symmetry information in preference to the above space-group names.
They are only intended as comments.
;
_reflns_odcompleteness_completeness 100.00
_reflns_odcompleteness_iscentric 1
_reflns_odcompleteness_theta 26.32
_olex2_refinement_description
;
;

loop_
_space_group_symop_operation_xyz
'x, y, z'
'-y, x-y, z'
'-x+y, -x, z'
'y, x, -z'
'x-y, -y, -z'
'-x, -x+y, -z'
'x+2/3, y+1/3, z+1/3'
'-y+2/3, x-y+1/3, z+1/3'
'-x+y+2/3, -x+1/3, z+1/3'
'y+2/3, x+1/3, -z+1/3'
'x-y+2/3, -y+1/3, -z+1/3'
'-x+2/3, -x+y+1/3, -z+1/3'
'x+1/3, y+2/3, z+2/3'
'-y+1/3, x-y+2/3, z+2/3'
'-x+y+1/3, -x+2/3, z+2/3'
'y+1/3, x+2/3, -z+2/3'
'x-y+1/3, -y+2/3, -z+2/3'
'-x+1/3, -x+y+2/3, -z+2/3'
'-x, -y, -z'
'y, -x+y, -z'
'x-y, x, -z'
'-y, -x, z'
'-x+y, y, z'
'x, x-y, z'
'-x+2/3, -y+1/3, -z+1/3'
'y+2/3, -x+y+1/3, -z+1/3'
'x-y+2/3, x+1/3, -z+1/3'
'-y+2/3, -x+1/3, z+1/3'
'-x+y+2/3, y+1/3, z+1/3'
'x+2/3, x-y+1/3, z+1/3'
'-x+1/3, -y+2/3, -z+2/3'
'y+1/3, -x+y+2/3, -z+2/3'
'x-y+1/3, x+2/3, -z+2/3'
'-y+1/3, -x+2/3, z+2/3'
'-x+y+1/3, y+2/3, z+2/3'
'x+1/3, x-y+2/3, z+2/3'

loop_
_atom_site_label
_atom_site_type_symbol
_atom_site_fract_x
_atom_site_fract_y
_atom_site_fract_z
_atom_site_U_iso_or_equiv
_atom_site_adp_type
_atom_site_occupancy
_atom_site_site_symmetry_order
_atom_site_calc_flag
_atom_site_refinement_flags_posn
_atom_site_refinement_flags_adp
_atom_site_refinement_flags_occupancy
_atom_site_disorder_assembly
_atom_site_disorder_group
Se01 Se 0.3333 0.6667 0.4252(2) 0.0196(17) Uani 1 6 d S T P . .
Cu1B Cu 0.6667 0.3333 0.4005(7) 0.021(5) Uani 0.48(4) 6 d S T P A 1
Cu2 Cu 0.4049(17) 0.810(3) 0.3078(4) 0.034(4) Uani 0.305(13) 2 d S T P A .
Cu1A Cu 0.6667 0.3333 0.4494(15) 0.042(10) Uani 0.37(4) 6 d S T P A 3

loop_
_atom_site_aniso_label
_atom_site_aniso_U_11
_atom_site_aniso_U_22
_atom_site_aniso_U_33
_atom_site_aniso_U_23
_atom_site_aniso_U_13
_atom_site_aniso_U_12
Se01 0.0195(19) 0.0195(19) 0.020(3) 0.000 0.000 0.0097(9)
Cu1B 0.021(5) 0.021(5) 0.022(9) 0.000 0.000 0.010(3)
Cu2 0.045(6) 0.037(7) 0.016(4) 0.002(4) 0.0009(18) 0.019(4)
Cu1A 0.024(7) 0.024(7) 0.08(3) 0.000 0.000 0.012(4)

loop_
_atom_type_symbol
_atom_type_description
_atom_type_scat_dispersion_real
_atom_type_scat_dispersion_imag
_atom_type_scat_source
Cu Cu 0.3201 1.2651 'International Tables Vol C Tables 4.2.6.8 and 6.1.1.4'
Se Se -0.0929 2.2259 'International Tables Vol C Tables 4.2.6.8 and 6.1.1.4'

loop_
_geom_angle_atom_site_label_1
_geom_angle_atom_site_label_2
_geom_angle_atom_site_label_3
_geom_angle
_geom_angle_site_symmetry_1
_geom_angle_site_symmetry_3
Cu1B Se01 Cu1B 115.8(2) 1_455 1_565
Cu1B Se01 Cu1B 115.8(2) 1_455 .
Cu1B Se01 Cu1B 115.8(2) 1_565 .
Cu1B Se01 Cu2 68.3(3) 1_565 31_565
Cu1B Se01 Cu2 84.1(4) . .
Cu1B Se01 Cu2 48.5(3) 1_455 33_545
Cu1B Se01 Cu2 48.5(3) 1_565 32_455
Cu1B Se01 Cu2 48.5(3) 1_455 31_565
Cu1B Se01 Cu2 84.1(4) 1_455 .
Cu1B Se01 Cu2 66.0(5) 1_565 .
Cu1B Se01 Cu2 84.1(4) . 2_665
Cu1B Se01 Cu2 134.5(4) . 32_455
Cu1B Se01 Cu2 84.1(4) 1_455 3_565
Cu1B Se01 Cu2 68.3(3) 1_455 32_455
Cu1B Se01 Cu2 84.1(4) 1_565 3_565
Cu1B Se01 Cu2 66.0(5) 1_455 2_665
Cu1B Se01 Cu2 68.3(3) . 33_545
Cu1B Se01 Cu2 134.5(4) 1_565 33_545
Cu1B Se01 Cu2 134.5(4) . 31_565
Cu1B Se01 Cu2 84.1(4) 1_565 2_665
Cu1B Se01 Cu2 66.0(4) . 3_565
Cu2 Se01 Cu2 20.7(5) 3_565 .
Cu2 Se01 Cu2 50.5(3) 2_665 33_545
Cu2 Se01 Cu2 94.4(3) 32_455 33_545
Cu2 Se01 Cu2 69.7(3) 3_565 31_565
Cu2 Se01 Cu2 19.9(5) 31_565 32_455
Cu2 Se01 Cu2 78.4(5) 31_565 33_545
Cu2 Se01 Cu2 54.93(19) 2_665 32_455
Cu2 Se01 Cu2 20.7(5) 2_665 3_565
Cu2 Se01 Cu2 69.7(3) . 33_545
Cu2 Se01 Cu2 54.93(19) 3_565 33_545
Cu2 Se01 Cu2 54.93(19) . 31_565
Cu2 Se01 Cu2 20.7(5) 2_665 .
Cu2 Se01 Cu2 69.7(3) 3_565 32_455
Cu2 Se01 Cu2 50.5(3) 2_665 31_565
Cu2 Se01 Cu2 50.5(3) . 32_455
Cu1A Se01 Cu2 63.7(6) 1_565 32_455
Cu1A Se01 Cu2 107.5(7) 1_455 .
Cu1A Se01 Cu2 89.8(8) . 3_565
Cu1A Se01 Cu2 89.8(8) 1_565 .
Cu1A Se01 Cu2 63.7(6) 1_455 31_565
Cu1A Se01 Cu2 157.0(7) . 31_565
Cu1A Se01 Cu2 157.0(7) 1_565 33_545
Cu1A Se01 Cu2 81.3(5) 1_455 32_455
Cu1A Se01 Cu2 107.5(7) 1_565 3_565
Cu1A Se01 Cu2 81.3(5) 1_565 31_565
Cu1A Se01 Cu2 107.5(7) 1_455 3_565
Cu1A Se01 Cu2 157.0(7) . 32_455
Cu1A Se01 Cu2 107.5(7) . 2_665
Cu1A Se01 Cu2 89.8(8) 1_455 2_665
Cu1A Se01 Cu2 63.7(6) 1_455 33_545
Cu1A Se01 Cu2 107.5(7) . .
Cu1A Se01 Cu2 81.3(5) . 33_545
Cu1A Se01 Cu2 107.5(7) 1_565 2_665
Cu1A Se01 Cu1A 115.9(5) 1_565 .
Cu1A Se01 Cu1A 115.9(5) 1_565 1_455
Cu1A Se01 Cu1A 115.9(5) 1_455 .
Se01 Cu1B Se01 115.8(2) 1_545 .
Se01 Cu1B Se01 115.8(2) 1_655 1_545
Se01 Cu1B Se01 115.8(2) 1_655 .
Se01 Cu1B Cu1B 102.0(4) . 31_655
Se01 Cu1B Cu1B 102.0(4) 1_545 31_655
Se01 Cu1B Cu1B 102.0(4) 1_655 31_655
Se01 Cu1B Cu2 169.2(4) . 31_655
Se01 Cu1B Cu2 58.0(2) 1_545 31_655
Se01 Cu1B Cu2 57.5(3) . 3_565
Se01 Cu1B Cu2 74.78(18) 1_545 32_545
Se01 Cu1B Cu2 58.0(2) 1_655 32_545
Se01 Cu1B Cu2 74.78(18) 1_655 31_655
Se01 Cu1B Cu2 119.4(3) 1_545 2_765
Se01 Cu1B Cu2 169.2(4) . 32_545
Se01 Cu1B Cu2 119.4(3) 1_655 3_565
Se01 Cu1B Cu2 119.4(3) 1_655 1_545
Se01 Cu1B Cu2 119.4(3) 1_545 3_565
Se01 Cu1B Cu2 57.5(3) 1_545 1_545
Se01 Cu1B Cu2 119.4(3) . 2_765
Se01 Cu1B Cu2 57.5(3) 1_655 2_765
Se01 Cu1B Cu2 119.4(3) . 1_545
Cu1B Cu1B Cu2 72.3(3) 31_655 32_545
Cu1B Cu1B Cu2 72.3(3) 31_655 31_655
Cu2 Cu1B Se01 167.5(8) 33_645 .
Cu2 Cu1B Se01 69.00(12) 32_445 1_545
Cu2 Cu1B Se01 167.5(8) 31_665 1_545
Cu2 Cu1B Se01 69.00(12) 31_665 1_655
Cu2 Cu1B Se01 69.00(12) 33_645 1_545
Cu2 Cu1B Se01 69.00(12) 32_445 .
Cu2 Cu1B Se01 69.00(12) 33_645 1_655
Cu2 Cu1B Se01 69.00(12) 31_665 .
Cu2 Cu1B Se01 167.5(8) 32_445 1_655
Cu2 Cu1B Cu1B 65.4(5) 33_645 31_655
Cu2 Cu1B Cu1B 44.5(3) 3_565 31_655
Cu2 Cu1B Cu1B 65.4(5) 31_665 31_655
Cu2 Cu1B Cu1B 44.5(3) 2_765 31_655
Cu2 Cu1B Cu1B 44.5(3) 1_545 31_655
Cu2 Cu1B Cu1B 65.4(5) 32_445 31_655
Cu2 Cu1B Cu2 74.8(5) 1_545 3_565
Cu2 Cu1B Cu2 63.2(3) 1_545 32_545
Cu2 Cu1B Cu2 52.0(3) 31_665 2_765
Cu2 Cu1B Cu2 11.2(3) 33_645 32_545
Cu2 Cu1B Cu2 11.2(3) 33_645 31_655
Cu2 Cu1B Cu2 50.1(2) 1_545 31_655
Cu2 Cu1B Cu2 110.0(7) 33_645 3_565
Cu2 Cu1B Cu2 103.9(5) 33_645 31_665
Cu2 Cu1B Cu2 116.2(5) 3_565 32_545
Cu2 Cu1B Cu2 110.0(7) 31_665 1_545
Cu2 Cu1B Cu2 115.1(5) 31_665 31_655
Cu2 Cu1B Cu2 52.0(3) 33_645 2_765
Cu2 Cu1B Cu2 100.2(4) 32_445 31_655
Cu2 Cu1B Cu2 116.2(5) 3_565 31_655
Cu2 Cu1B Cu2 115.1(5) 32_445 32_545
Cu2 Cu1B Cu2 110.0(7) 32_445 2_765
Cu2 Cu1B Cu2 103.9(5) 33_645 32_445
Cu2 Cu1B Cu2 74.8(5) 2_765 3_565
Cu2 Cu1B Cu2 52.0(3) 32_445 3_565
Cu2 Cu1B Cu2 52.0(3) 33_645 1_545
Cu2 Cu1B Cu2 50.1(2) 2_765 32_545
Cu2 Cu1B Cu2 18.1(4) 31_655 32_545
Cu2 Cu1B Cu2 52.0(3) 31_665 3_565
Cu2 Cu1B Cu2 63.2(3) 2_765 31_655
Cu2 Cu1B Cu2 103.9(5) 32_445 31_665
Cu2 Cu1B Cu2 74.8(5) 1_545 2_765
Cu2 Cu1B Cu2 52.0(3) 32_445 1_545
Cu2 Cu1B Cu2 100.2(4) 31_665 32_545
Se01 Cu2 Se01 107.2(4) 31_565 31_665
Se01 Cu2 Se01 125.07(19) . 31_665
Se01 Cu2 Se01 125.08(19) . 31_565
Se01 Cu2 Cu1B 101.1(3) 31_565 1_565
Se01 Cu2 Cu1B 56.5(3) . 1_565
Se01 Cu2 Cu1B 101.1(3) 31_665 1_565
Se01 Cu2 Cu1A 146.8(7) . 31_665
Se01 Cu2 Cu1A 55.8(2) 31_665 31_665
Se01 Cu2 Cu1A 55.8(2) 31_565 31_665
Cu1B Cu2 Se01 126.5(6) 31_665 .
Cu1B Cu2 Se01 62.5(3) 31_665 31_665
Cu1B Cu2 Se01 62.5(3) 31_665 31_565
Cu1B Cu2 Cu1B 70.1(7) 31_665 1_565
Cu1B Cu2 Cu2 78.8(3) 31_665 32_455
Cu1B Cu2 Cu2 78.8(3) 31_665 33_655
Cu1B Cu2 Cu2 97.0(7) 31_665 31_665
Cu1B Cu2 Cu2 97.0(6) 31_665 31_565
Cu2 Cu2 Se01 159.4(8) 31_665 31_565
Cu2 Cu2 Se01 60.4(3) 31_665 31_665
Cu2 Cu2 Se01 62.4(3) 33_655 31_665
Cu2 Cu2 Se01 129.2(3) 3_565 31_565
Cu2 Cu2 Se01 138.8(3) 32_455 31_665
Cu2 Cu2 Se01 64.7(4) 31_565 .
Cu2 Cu2 Se01 67.2(4) 33_655 .
Cu2 Cu2 Se01 67.2(4) 32_455 .
Cu2 Cu2 Se01 62.4(3) 32_455 31_565
Cu2 Cu2 Se01 129.2(3) 2_665 31_665
Cu2 Cu2 Se01 64.7(4) 31_665 .
Cu2 Cu2 Se01 159.4(8) 31_565 31_665
Cu2 Cu2 Se01 138.8(3) 33_655 31_565
Cu2 Cu2 Se01 80.1(3) 3_565 31_665
Cu2 Cu2 Se01 60.4(3) 31_565 31_565
Cu2 Cu2 Se01 79.7(2) 2_665 .
Cu2 Cu2 Se01 80.1(3) 2_665 31_565
Cu2 Cu2 Se01 79.7(2) 3_565 .
Cu2 Cu2 Cu1B 142.0(3) 2_665 31_665
Cu2 Cu2 Cu1B 49.1(3) 33_655 1_565
Cu2 Cu2 Cu1B 127.4(2) 3_565 1_565
Cu2 Cu2 Cu1B 49.1(3) 32_455 1_565
Cu2 Cu2 Cu1B 127.4(3) 2_665 1_565
Cu2 Cu2 Cu1B 68.1(5) 31_665 1_565
Cu2 Cu2 Cu1B 142.0(3) 3_565 31_665
Cu2 Cu2 Cu1B 68.1(5) 31_565 1_565
Cu2 Cu2 Cu2 114.8(7) 32_455 31_665
Cu2 Cu2 Cu2 139.1(3) 2_665 33_655
Cu2 Cu2 Cu2 139.1(3) 3_565 32_455
Cu2 Cu2 Cu2 60.001(5) 2_665 3_565
Cu2 Cu2 Cu2 125.5(8) 31_565 31_665
Cu2 Cu2 Cu2 114.8(7) 33_655 31_565
Cu2 Cu2 Cu2 120.5(6) 3_565 31_565
Cu2 Cu2 Cu2 98.1(6) 32_455 33_655
Cu2 Cu2 Cu2 89.999(8) 3_565 33_655
Cu2 Cu2 Cu2 90.000(9) 2_665 32_455
Cu2 Cu2 Cu2 120.5(6) 2_665 31_665
Cu2 Cu2 Cu2 67.6(6) 2_665 31_565
Cu2 Cu2 Cu2 67.6(6) 3_565 31_665
Cu2 Cu2 Cu2 22.4(6) 32_455 31_565
Cu2 Cu2 Cu2 22.4(6) 33_655 31_665
Cu2 Cu2 Cu1A 127.9(4) 3_565 31_665
Cu2 Cu2 Cu1A 92.0(4) 33_655 31_665
Cu2 Cu2 Cu1A 92.0(4) 32_455 31_665
Cu2 Cu2 Cu1A 127.9(4) 2_665 31_665
Cu2 Cu2 Cu1A 105.5(6) 31_565 31_665
Cu2 Cu2 Cu1A 105.5(6) 31_665 31_665
Se01 Cu1A Se01 115.9(5) 1_545 .
Se01 Cu1A Se01 115.9(5) 1_545 1_655
Se01 Cu1A Se01 115.9(5) 1_655 .
Se01 Cu1A Se01 101.8(7) 1_545 19_666
Se01 Cu1A Se01 101.8(7) 1_655 19_666
Se01 Cu1A Se01 101.8(7) . 19_666
Se01 Cu1A Cu2 60.6(4) 1_545 32_445
Se01 Cu1A Cu2 134.8(5) 19_666 33_645
Se01 Cu1A Cu2 123.4(12) . 33_645
Se01 Cu1A Cu2 123.4(12) 1_655 32_445
Se01 Cu1A Cu2 123.4(12) 1_545 31_665
Se01 Cu1A Cu2 60.6(4) 1_655 33_645
Se01 Cu1A Cu2 134.8(5) 19_666 31_665
Se01 Cu1A Cu2 60.6(4) . 31_665
Se01 Cu1A Cu2 60.6(4) 1_545 33_645
Se01 Cu1A Cu2 60.6(4) 1_655 31_665
Se01 Cu1A Cu2 134.8(5) 19_666 32_445
Se01 Cu1A Cu2 60.6(4) . 32_445
Cu2 Cu1A Cu2 75.8(8) 33_645 32_445
Cu2 Cu1A Cu2 75.8(8) 33_645 31_665
Cu2 Cu1A Cu2 75.8(8) 32_445 31_665

loop_
_geom_bond_atom_site_label_1
_geom_bond_atom_site_label_2
_geom_bond_distance
_geom_bond_site_symmetry_2
Se01 Cu1B 2.421(3) 1_455
Se01 Cu1B 2.421(3) 1_565
Se01 Cu1B 2.421(3) .
Se01 Cu2 2.450(9) 2_665
Se01 Cu2 2.549(6) 33_545
Se01 Cu2 2.450(9) .
Se01 Cu2 2.549(6) 32_455
Se01 Cu2 2.549(6) 31_565
Se01 Cu2 2.450(9) 3_565
Se01 Cu1A 2.419(6) 1_565
Se01 Cu1A 2.419(6) 1_455
Se01 Cu1A 2.419(6) .
Cu1B Se01 2.421(3) 1_545
Cu1B Se01 2.421(3) 1_655
Cu1B Cu1B 2.74(3) 31_655
Cu1B Cu2 2.791(9) 32_545
Cu1B Cu2 2.654(15) 2_765
Cu1B Cu2 2.654(15) 1_545
Cu1B Cu2 2.045(13) 32_445
Cu1B Cu2 2.045(13) 31_665
Cu1B Cu2 2.654(15) 3_565
Cu1B Cu2 2.791(9) 31_655
Cu1B Cu2 2.045(13) 33_645
Cu2 Se01 2.549(6) 31_565
Cu2 Se01 2.549(6) 31_665
Cu2 Cu1B 2.045(13) 31_665
Cu2 Cu1B 2.654(15) 1_565
Cu2 Cu2 2.307(8) 31_565
Cu2 Cu2 0.88(2) 2_665
Cu2 Cu2 0.88(2) 3_565
Cu2 Cu2 2.132(13) 32_455
Cu2 Cu2 2.307(8) 31_665
Cu2 Cu2 2.132(13) 33_655
Cu2 Cu1A 2.62(2) 31_665
Cu1A Se01 2.419(6) 1_655
Cu1A Se01 2.419(6) 1_545
Cu1A Se01 2.56(3) 19_666
Cu1A Cu2 2.62(2) 33_645
Cu1A Cu2 2.62(2) 32_445
Cu1A Cu2 2.62(2) 31_665
